data_4000710
loop_
_publ_author_name
'Massin, Julien'
'Dayoub, Wissam'
'Mulatier, Jean-Christophe'
'Aronica, Christophe'
'Bretonni\`ere, Yann'
'Andraud, Chantal'

_publ_section_title
;
 Near-Infrared Solid-State Emitters Based on Isophorone: Synthesis,
 Crystal Structure and Spectroscopic Properties.&#x2020;
;
_journal_issue 3
_journal_name_full 'Chemistry of Materials'
_journal_page_first 862
_journal_paper_doi 10.1021/cm102165r
_journal_volume 23
_journal_year 2011
_chemical_formula_moiety 'C23 H25 Cl2 N3'
_chemical_formula_sum 'C23 H25 Cl2 N3'
_chemical_formula_weight 414.38
_space_group_IT_number 2
_symmetry_cell_setting triclinic
_symmetry_space_group_name_Hall '-P 1'
_symmetry_space_group_name_H-M 'P -1'
_atom_sites_solution_hydrogens geom
_atom_sites_solution_primary direct
_audit_creation_date 09-05-26
_audit_creation_method CRYSTALS_ver_12.85
_cell_angle_alpha 70.273(5)
_cell_angle_beta 70.515(5)
_cell_angle_gamma 65.327(5)
_cell_formula_units_Z 2
_cell_length_a 9.244(5)
_cell_length_b 10.877(5)
_cell_length_c 13.234(5)
_cell_measurement_reflns_used 0
_cell_measurement_temperature 293
_cell_measurement_theta_max 0
_cell_measurement_theta_min 0
_cell_volume 1108.9(9)
_computing_cell_refinement 'USER DEFINED CELL REFINEMENT'
_computing_data_collection 'USER DEFINED DATA COLLECTION'
_computing_data_reduction 'USER DEFINED DATA REDUCTION'
_computing_molecular_graphics 'CAMERON (Watkin et al., 1996)'
_computing_publication_material 'CRYSTALS (Betteridge et al., 2003)'
_computing_structure_refinement 'CRYSTALS (Betteridge et al., 2003)'
_computing_structure_solution 'SHELXS 86 (Sheldrick, 1986)'
_diffrn_ambient_temperature 293
_diffrn_measured_fraction_theta_full 0.990
_diffrn_measured_fraction_theta_max 0.812
_diffrn_measurement_device Unknown
_diffrn_measurement_device_type Serial
_diffrn_measurement_method \w/2\q
_diffrn_radiation_monochromator graphite
_diffrn_radiation_type 'Mo K\a'
_diffrn_radiation_wavelength 0.71069
_diffrn_reflns_av_R_equivalents 0.041
_diffrn_reflns_limit_h_max 11
_diffrn_reflns_limit_h_min -12
_diffrn_reflns_limit_k_max 11
_diffrn_reflns_limit_k_min -14
_diffrn_reflns_limit_l_max 16
_diffrn_reflns_limit_l_min -16
_diffrn_reflns_number 8519
_diffrn_reflns_theta_full 25.118
_diffrn_reflns_theta_max 29.550
_diffrn_reflns_theta_min 3.301
_diffrn_standards_number 0
_exptl_absorpt_coefficient_mu 0.306
_exptl_absorpt_correction_T_max 1.0000
_exptl_absorpt_correction_T_min 1.0000
_exptl_absorpt_correction_type none
_exptl_crystal_colour red
_exptl_crystal_density_diffrn 1.241
_exptl_crystal_density_method 'not measured'
_exptl_crystal_description plate
_exptl_crystal_F_000 436
_exptl_crystal_size_max 0.1
_exptl_crystal_size_mid 0.1
_exptl_crystal_size_min 0.1
_refine_diff_density_max 0.86
_refine_diff_density_min -0.63
_refine_ls_extinction_method None
_refine_ls_goodness_of_fit_ref 0.8807
_refine_ls_hydrogen_treatment noref
_refine_ls_matrix_type full
_refine_ls_number_parameters 253
_refine_ls_number_reflns 5044
_refine_ls_number_restraints 0
_refine_ls_R_factor_all 0.1061
_refine_ls_R_factor_gt 0.0753
_refine_ls_shift/su_max 0.000136
_refine_ls_structure_factor_coef Fsqd
_refine_ls_weighting_details
;
 Method= Modified Sheldrick 
 w=1/[\s^2^(F^2^) + ( 0.20P)^2^ + 0.00P] 
 ,where P=(max(Fo^2^,0) + 2Fc^2^)/3 
;
_refine_ls_weighting_scheme calc
_refine_ls_wR_factor_all 0.2491
_refine_ls_wR_factor_gt 0.2331
_refine_ls_wR_factor_ref 0.2491
_reflns_limit_h_max 12
_reflns_limit_h_min -11
_reflns_limit_k_max 14
_reflns_limit_k_min -13
_reflns_limit_l_max 16
_reflns_limit_l_min 0
_reflns_number_gt 2819
_reflns_number_total 5052
_reflns_threshold_expression I>2.0\s(I)
_oxford_diffrn_Wilson_B_factor 0.00
_oxford_diffrn_Wilson_scale 0.00
_oxford_refine_ls_r_factor_ref 0.1061
_oxford_refine_ls_scale 6.4(3)
_oxford_reflns_number_all 5044
_oxford_reflns_threshold_expression_ref I>-10.0\s(I)
_oxford_structure_analysis_title 'jm114c in P -1'
_cod_data_source_file cm102165r_si_009.cif
_cod_data_source_block JMdiCl
_cod_depositor_comments
;
The following automatic conversions were performed:

'_symmetry_cell_setting' value 'Triclinic' changed to 'triclinic'
according to /home/saulius/struct/CIF-dictionaries/cif_core.dic
dictionary named 'cif_core.dic' version 2.4.1 from 2010-06-29.

Automatic conversion script
Id: cif_fix_values 1715 2011-07-08 13:25:40Z adriana 
;
_cod_original_sg_symbol_H-M 'P -1 '
_cod_database_code 4000710

loop_
_symmetry_equiv_pos_as_xyz
x,y,z
-x,-y,-z

loop_
_atom_site_label
_atom_site_type_symbol
_atom_site_fract_x
_atom_site_fract_y
_atom_site_fract_z
_atom_site_U_iso_or_equiv
_atom_site_occupancy
_atom_site_adp_type
Cl1 Cl -0.41414(12) 0.53726(11) 0.32246(9) 0.0870 1.0000 Uani
Cl2 Cl 0.19735(15) 0.80060(12) 0.19579(10) 0.1002 1.0000 Uani
C3 C 0.0256(3) 0.4448(2) 0.1989(2) 0.0429 1.0000 Uani
C4 C 0.4298(3) 0.0353(2) -0.1539(2) 0.0410 1.0000 Uani
C5 C 0.1280(3) 0.4723(2) 0.0952(2) 0.0449 1.0000 Uani
N6 N -0.0470(3) 0.5399(2) 0.26383(18) 0.0481 1.0000 Uani
C7 C 0.2017(3) 0.3779(3) 0.0300(2) 0.0458 1.0000 Uani
C8 C 0.5428(3) 0.0444(2) -0.2504(2) 0.0431 1.0000 Uani
C9 C 0.3630(3) 0.1445(3) -0.0960(2) 0.0431 1.0000 Uani
C10 C 0.6153(3) -0.0603(2) -0.3115(2) 0.0439 1.0000 Uani
C11 C -0.0125(4) 0.6679(3) 0.2298(2) 0.0509 1.0000 Uani
C12 C 0.0767(3) 0.2233(3) 0.1668(2) 0.0457 1.0000 Uani
C13 C 0.2546(3) 0.1437(3) 0.0009(2) 0.0452 1.0000 Uani
C14 C 0.1805(3) 0.2491(2) 0.0642(2) 0.0423 1.0000 Uani
C15 C 0.0001(3) 0.3174(3) 0.2327(2) 0.0476 1.0000 Uani
C16 C 0.3778(4) -0.0892(3) -0.1080(2) 0.0506 1.0000 Uani
C17 C 0.7218(4) -0.0443(3) -0.4108(2) 0.0503 1.0000 Uani
C18 C -0.1373(4) 0.5081(3) 0.3773(2) 0.0560 1.0000 Uani
C19 C 0.4014(3) -0.1658(3) -0.1924(2) 0.0493 1.0000 Uani
C20 C 0.5743(3) -0.1908(3) -0.2630(2) 0.0490 1.0000 Uani
C21 C 0.1487(4) 0.6457(3) 0.2524(3) 0.0624 1.0000 Uani
C22 C 0.7928(4) -0.1493(3) -0.4726(2) 0.0620 1.0000 Uani
C23 C 0.7683(4) 0.0763(3) -0.4597(2) 0.0648 1.0000 Uani
N24 N 0.8467(5) -0.2338(3) -0.5202(3) 0.0888 1.0000 Uani
C25 C 0.3772(5) -0.3062(3) -0.1334(3) 0.0731 1.0000 Uani
N26 N 0.8025(5) 0.1735(3) -0.4990(3) 0.0957 1.0000 Uani
C27 C -0.3195(4) 0.5850(4) 0.3938(3) 0.0687 1.0000 Uani
C28 C 0.2763(4) -0.0806(4) -0.2640(3) 0.0729 1.0000 Uani
H51 H 0.1405 0.5608 0.0676 0.0533 1.0000 Uiso
H71 H 0.2705 0.4005 -0.0388 0.0515 1.0000 Uiso
H81 H 0.5750 0.1179 -0.2778 0.0521 1.0000 Uiso
H91 H 0.4029 0.2170 -0.1265 0.0531 1.0000 Uiso
H112 H -0.1017 0.7383 0.2691 0.0634 1.0000 Uiso
H111 H -0.0131 0.7111 0.1511 0.0628 1.0000 Uiso
H121 H 0.0619 0.1307 0.1952 0.0561 1.0000 Uiso
H131 H 0.2170 0.0663 0.0319 0.0555 1.0000 Uiso
H151 H -0.0690 0.2938 0.3004 0.0556 1.0000 Uiso
H161 H 0.4381 -0.1541 -0.0512 0.0640 1.0000 Uiso
H162 H 0.2610 -0.0600 -0.0719 0.0652 1.0000 Uiso
H181 H -0.0954 0.5386 0.4238 0.0639 1.0000 Uiso
H182 H -0.1155 0.4072 0.4033 0.0640 1.0000 Uiso
H202 H 0.5841 -0.2306 -0.3211 0.0576 1.0000 Uiso
H201 H 0.6488 -0.2603 -0.2153 0.0569 1.0000 Uiso
H211 H 0.1476 0.6187 0.3334 0.0778 1.0000 Uiso
H212 H 0.2407 0.5759 0.2144 0.0768 1.0000 Uiso
H251 H 0.3960 -0.3620 -0.1852 0.1183 1.0000 Uiso
H252 H 0.4499 -0.3599 -0.0847 0.1175 1.0000 Uiso
H253 H 0.2723 -0.2983 -0.0868 0.1172 1.0000 Uiso
H271 H -0.3341 0.6898 0.3622 0.0785 1.0000 Uiso
H272 H -0.3757 0.5724 0.4786 0.0798 1.0000 Uiso
H282 H 0.2923 -0.1344 -0.3166 0.1137 1.0000 Uiso
H281 H 0.2916 0.0077 -0.3070 0.1141 1.0000 Uiso
H283 H 0.1648 -0.0585 -0.2227 0.1151 1.0000 Uiso

loop_
_atom_site_aniso_label
_atom_site_aniso_U_11
_atom_site_aniso_U_22
_atom_site_aniso_U_33
_atom_site_aniso_U_23
_atom_site_aniso_U_13
_atom_site_aniso_U_12
Cl1 0.0834(7) 0.0945(7) 0.0861(7) -0.0168(6) -0.0101(5) -0.0436(6)
Cl2 0.1288(9) 0.0964(8) 0.1030(8) -0.0066(6) -0.0237(7) -0.0793(7)
C3 0.0475(14) 0.0373(12) 0.0403(13) -0.0120(10) -0.0038(10) -0.0136(11)
C4 0.0503(14) 0.0395(12) 0.0388(13) -0.0110(10) -0.0123(11) -0.0173(11)
C5 0.0588(15) 0.0323(11) 0.0409(14) -0.0099(10) -0.0034(11) -0.0179(11)
N6 0.0594(13) 0.0420(11) 0.0431(12) -0.0179(10) 0.0019(10) -0.0219(10)
C7 0.0548(15) 0.0437(14) 0.0346(12) -0.0096(11) -0.0016(11) -0.0191(12)
C8 0.0577(15) 0.0366(12) 0.0380(13) -0.0131(10) -0.0032(11) -0.0215(11)
C9 0.0538(15) 0.0420(13) 0.0398(13) -0.0145(11) -0.0074(11) -0.0208(12)
C10 0.0580(16) 0.0382(12) 0.0362(13) -0.0101(10) -0.0116(11) -0.0154(12)
C11 0.0645(17) 0.0378(13) 0.0489(15) -0.0160(12) -0.0040(13) -0.0182(12)
C12 0.0518(15) 0.0417(13) 0.0450(14) -0.0159(11) 0.0027(11) -0.0235(12)
C13 0.0527(15) 0.0432(13) 0.0433(14) -0.0173(11) -0.0044(11) -0.0190(12)
C14 0.0465(14) 0.0399(13) 0.0415(13) -0.0150(11) -0.0059(11) -0.0145(11)
C15 0.0539(15) 0.0448(14) 0.0437(14) -0.0163(11) 0.0058(11) -0.0249(12)
C16 0.0626(17) 0.0502(14) 0.0435(14) -0.0175(12) 0.0020(12) -0.0294(13)
C17 0.0691(18) 0.0427(13) 0.0361(13) -0.0131(11) -0.0035(12) -0.0199(13)
C18 0.0711(19) 0.0474(15) 0.0445(15) -0.0173(12) 0.0014(13) -0.0217(14)
C19 0.0643(17) 0.0476(14) 0.0460(15) -0.0137(12) -0.0070(12) -0.0305(13)
C20 0.0657(17) 0.0402(13) 0.0439(14) -0.0153(11) -0.0078(12) -0.0197(13)
C21 0.075(2) 0.0573(17) 0.0599(19) -0.0139(14) -0.0104(15) -0.0312(16)
C22 0.089(2) 0.0509(16) 0.0422(15) -0.0169(13) -0.0052(14) -0.0235(16)
C23 0.089(2) 0.0591(18) 0.0415(15) -0.0192(14) 0.0076(15) -0.0322(17)
N24 0.125(3) 0.0748(19) 0.0630(18) -0.0382(16) -0.0015(18) -0.0287(19)
C25 0.100(3) 0.0622(19) 0.073(2) -0.0202(17) -0.0024(19) -0.0527(19)
N26 0.142(3) 0.075(2) 0.068(2) -0.0145(16) 0.0185(19) -0.069(2)
C27 0.074(2) 0.0699(19) 0.0593(19) -0.0296(16) 0.0103(15) -0.0299(17)
C28 0.079(2) 0.074(2) 0.082(2) -0.0178(18) -0.0318(18) -0.0317(19)

loop_
_atom_type_symbol
_atom_type_scat_dispersion_real
_atom_type_scat_dispersion_imag
_atom_type_scat_Cromer_Mann_a1
_atom_type_scat_Cromer_Mann_b1
_atom_type_scat_Cromer_Mann_a2
_atom_type_scat_Cromer_Mann_b2
_atom_type_scat_Cromer_Mann_a3
_atom_type_scat_Cromer_Mann_b3
_atom_type_scat_Cromer_Mann_a4
_atom_type_scat_Cromer_Mann_b4
_atom_type_scat_Cromer_Mann_c
_atom_type_scat_source
C 0.0033 0.0016 2.3100 20.8439 1.0200 10.2075 1.5886 0.5687 0.8650 51.6512 0.2156 'International Tables Vol C 4.2.6.8 and 6.1.1.4'
H 0.0000 0.0000 0.4930 10.5109 0.3229 26.1257 0.1402 3.1424 0.0408 57.7998 0.0030 'International Tables Vol C 4.2.6.8 and 6.1.1.4'
N 0.0061 0.0033 12.2126 0.0057 3.1322 9.8933 2.0125 28.9975 1.1663 0.5826 -11.5290 'International Tables Vol C 4.2.6.8 and 6.1.1.4'
Cl 0.1484 0.1585 11.4604 0.0104 7.1964 1.1662 6.2556 18.5194 1.6455 47.7784 -9.5574 'International Tables Vol C 4.2.6.8 and 6.1.1.4'

loop_
_geom_angle_atom_site_label_1
_geom_angle_atom_site_label_2
_geom_angle_atom_site_label_3
_geom_angle
_geom_angle_publ_flag
C5 C3 N6 121.1(2) yes
C5 C3 C15 117.0(2) yes
N6 C3 C15 121.9(2) yes
C8 C4 C9 119.8(2) yes
C8 C4 C16 119.6(2) yes
C9 C4 C16 120.6(2) yes
C3 C5 C7 121.6(2) yes
C3 C5 H51 118.9 no
C7 C5 H51 119.4 no
C3 N6 C11 121.0(2) yes
C3 N6 C18 122.5(2) yes
C11 N6 C18 115.6(2) yes
C5 C7 C14 121.8(2) yes
C5 C7 H71 118.6 no
C14 C7 H71 119.6 no
C4 C8 C10 122.9(2) yes
C4 C8 H81 120.0 no
C10 C8 H81 117.1 no
C4 C9 C13 124.5(2) yes
C4 C9 H91 116.9 no
C13 C9 H91 118.6 no
C8 C10 C17 121.2(2) yes
C8 C10 C20 118.4(2) yes
C17 C10 C20 120.4(2) yes
N6 C11 C21 111.9(2) yes
N6 C11 H112 110.2 no
C21 C11 H112 108.8 no
N6 C11 H111 110.9 no
C21 C11 H111 110.5 no
H112 C11 H111 104.2 no
C14 C12 C15 122.7(2) yes
C14 C12 H121 118.5 no
C15 C12 H121 118.7 no
C9 C13 C14 128.1(2) yes
C9 C13 H131 117.1 no
C14 C13 H131 114.8 no
C13 C14 C7 125.2(2) yes
C13 C14 C12 118.5(2) yes
C7 C14 C12 116.3(2) yes
C3 C15 C12 120.6(2) yes
C3 C15 H151 121.1 no
C12 C15 H151 118.3 no
C4 C16 C19 114.9(2) yes
C4 C16 H161 108.9 no
C19 C16 H161 109.0 no
C4 C16 H162 109.0 no
C19 C16 H162 107.5 no
H161 C16 H162 107.4 no
C10 C17 C22 121.0(2) yes
C10 C17 C23 122.8(2) yes
C22 C17 C23 116.2(2) yes
N6 C18 C27 113.9(3) yes
N6 C18 H181 106.9 no
C27 C18 H181 107.2 no
N6 C18 H182 110.0 no
C27 C18 H182 109.8 no
H181 C18 H182 109.0 no
C16 C19 C20 108.6(2) yes
C16 C19 C25 109.7(2) yes
C20 C19 C25 109.3(2) yes
C16 C19 C28 110.1(2) yes
C20 C19 C28 110.6(2) yes
C25 C19 C28 108.5(2) yes
C19 C20 C10 112.6(2) yes
C19 C20 H202 107.8 no
C10 C20 H202 109.9 no
C19 C20 H201 106.9 no
C10 C20 H201 111.0 no
H202 C20 H201 108.5 no
C11 C21 Cl2 110.4(2) yes
C11 C21 H211 113.4 no
Cl2 C21 H211 106.8 no
C11 C21 H212 111.0 no
Cl2 C21 H212 104.6 no
H211 C21 H212 110.2 no
C17 C22 N24 178.5(4) yes
C17 C23 N26 178.7(4) yes
C19 C25 H251 112.8 no
C19 C25 H252 110.5 no
H251 C25 H252 108.2 no
C19 C25 H253 113.7 no
H251 C25 H253 107.4 no
H252 C25 H253 103.8 no
C18 C27 Cl1 113.0(2) yes
C18 C27 H271 106.0 no
Cl1 C27 H271 108.6 no
C18 C27 H272 110.5 no
Cl1 C27 H272 111.4 no
H271 C27 H272 107.1 no
C19 C28 H282 108.3 no
C19 C28 H281 111.4 no
H282 C28 H281 107.7 no
C19 C28 H283 113.7 no
H282 C28 H283 108.7 no
H281 C28 H283 106.8 no

loop_
_geom_bond_atom_site_label_1
_geom_bond_atom_site_label_2
_geom_bond_distance
_geom_bond_publ_flag
Cl1 C27 1.786(4) yes
Cl2 C21 1.778(3) yes
C3 C5 1.400(3) yes
C3 N6 1.377(3) yes
C3 C15 1.400(3) yes
C4 C8 1.358(3) yes
C4 C9 1.437(3) yes
C4 C16 1.492(3) yes
C5 C7 1.373(3) yes
C5 H51 0.949 no
N6 C11 1.447(3) yes
N6 C18 1.458(3) yes
C7 C14 1.396(3) yes
C7 H71 0.942 no
C8 C10 1.422(3) yes
C8 H81 0.889 no
C9 C13 1.338(4) yes
C9 H91 0.922 no
C10 C17 1.361(4) yes
C10 C20 1.497(3) yes
C11 C21 1.522(5) yes
C11 H112 0.996 no
C11 H111 0.988 no
C12 C14 1.393(3) yes
C12 C15 1.376(4) yes
C12 H121 1.000 no
C13 C14 1.447(3) yes
C13 H131 0.955 no
C15 H151 0.937 no
C16 C19 1.518(4) yes
C16 H161 0.983 no
C16 H162 0.984 no
C17 C22 1.432(4) yes
C17 C23 1.427(4) yes
C18 C27 1.511(5) yes
C18 H181 1.022 no
C18 H182 0.985 no
C19 C20 1.521(4) yes
C19 C25 1.534(4) yes
C19 C28 1.529(4) yes
C20 H202 0.967 no
C20 H201 0.988 no
C21 H211 1.008 no
C21 H212 0.993 no
C22 N24 1.136(4) yes
C23 N26 1.135(4) yes
C25 H251 0.991 no
C25 H252 0.957 no
C25 H253 0.947 no
C27 H271 1.039 no
C27 H272 1.056 no
C28 H282 0.991 no
C28 H281 0.978 no
C28 H283 0.961 no

loop_
_cod_related_entry_id
_cod_related_entry_database
_cod_related_entry_code
1 ChemSpider 30656415
